data_7008061
loop_
_publ_author_name
'Lazarides, Theodore'
'Miller, Thomas A.'
'Jeffery, John C.'
'Ronson, Tanya K.'
'Adams, Harry'
'Ward, Michael D.'

_publ_section_title
;
 Luminescent complexes of Re(I) and Ru(II) with appended macrocycle
 groups derived from 5,6-dihydroxyphenanthroline: cation and anion
 binding.
;
_journal_issue 3
_journal_name_full 'Dalton transactions (Cambridge, England : 2003)'
_journal_page_first 528
_journal_page_last 536
_journal_paper_doi 10.1039/b416293e
_journal_year 2005
_chemical_formula_sum 'C33 H38 Cl F6 K0 N2 Na O13 P Re'
_chemical_formula_weight 1060.26
_chemical_name_systematic
;
?
;
_space_group_IT_number 15
_symmetry_cell_setting monoclinic
_symmetry_space_group_name_Hall '-C 2yc'
_symmetry_space_group_name_H-M 'C 1 2/c 1'
_atom_sites_solution_hydrogens geom
_atom_sites_solution_primary direct
_atom_sites_solution_secondary difmap
_audit_creation_method SHELXL-97
_cell_angle_alpha 90.00
_cell_angle_beta 95.70(3)
_cell_angle_gamma 90.00
_cell_formula_units_Z 8
_cell_length_a 17.908(4)
_cell_length_b 17.748(4)
_cell_length_c 27.982(6)
_cell_measurement_temperature 100(2)
_cell_volume 8850(3)
_computing_structure_refinement 'SHELXL-97 (Sheldrick, 1997)'
_computing_structure_solution 'SHELXS-97 (Sheldrick, 1990)'
_diffrn_ambient_temperature 100(2)
_diffrn_measured_fraction_theta_full 1.000
_diffrn_measured_fraction_theta_max 1.000
_diffrn_measurement_device_type 'CCD area detector'
_diffrn_measurement_method '\w rotation with narrow frame'
_diffrn_radiation_monochromator graphite
_diffrn_radiation_source 'fine-focus sealed tube'
_diffrn_radiation_type MoK\a
_diffrn_radiation_wavelength 0.71073
_diffrn_reflns_av_R_equivalents 0.1465
_diffrn_reflns_av_sigmaI/netI 0.1103
_diffrn_reflns_limit_h_max 23
_diffrn_reflns_limit_h_min -23
_diffrn_reflns_limit_k_max 23
_diffrn_reflns_limit_k_min -22
_diffrn_reflns_limit_l_max 36
_diffrn_reflns_limit_l_min -36
_diffrn_reflns_number 50139
_diffrn_reflns_theta_full 27.48
_diffrn_reflns_theta_max 27.48
_diffrn_reflns_theta_min 1.46
_exptl_absorpt_coefficient_mu 2.936
_exptl_absorpt_correction_T_max 0.87
_exptl_absorpt_correction_T_min 0.43
_exptl_absorpt_correction_type multi-scan
_exptl_absorpt_process_details 'SADABS (Sheldrick, 1996)'
_exptl_crystal_colour yellow
_exptl_crystal_density_diffrn 1.592
_exptl_crystal_density_method 'not measured'
_exptl_crystal_description plate
_exptl_crystal_F_000 4208
_exptl_crystal_size_max 0.3
_exptl_crystal_size_mid 0.2
_exptl_crystal_size_min 0.05
_refine_diff_density_max 2.534
_refine_diff_density_min -0.768
_refine_diff_density_rms 0.220
_refine_ls_extinction_method none
_refine_ls_goodness_of_fit_ref 0.939
_refine_ls_hydrogen_treatment mixed
_refine_ls_matrix_type full
_refine_ls_number_parameters 578
_refine_ls_number_reflns 10159
_refine_ls_number_restraints 330
_refine_ls_restrained_S_all 0.937
_refine_ls_R_factor_all 0.1384
_refine_ls_R_factor_gt 0.0793
_refine_ls_shift/su_max 0.010
_refine_ls_shift/su_mean 0.002
_refine_ls_structure_factor_coef Fsqd
_refine_ls_weighting_details 'calc w=1/[\s^2^(Fo^2^)+(0.1417P)^2^+0.0000P] where P=(Fo^2^+2Fc^2^)/3'
_refine_ls_weighting_scheme calc
_refine_ls_wR_factor_gt 0.2118
_refine_ls_wR_factor_ref 0.2398
_reflns_number_gt 5418
_reflns_number_total 10159
_reflns_threshold_expression >2sigma(I)
_cod_data_source_file b416293e.txt
_cod_data_source_block aristotm
_cod_original_cell_volume 8849(3)
_cod_original_sg_symbol_H-M C2/c
_cod_database_code 7008061

loop_
_symmetry_equiv_pos_as_xyz
'x, y, z'
'-x, y, -z+1/2'
'x+1/2, y+1/2, z'
'-x+1/2, y+1/2, -z+1/2'
'-x, -y, -z'
'x, -y, z-1/2'
'-x+1/2, -y+1/2, -z'
'x+1/2, -y+1/2, z-1/2'

loop_
_atom_site_label
_atom_site_type_symbol
_atom_site_fract_x
_atom_site_fract_y
_atom_site_fract_z
_atom_site_U_iso_or_equiv
_atom_site_adp_type
_atom_site_occupancy
_atom_site_symmetry_multiplicity
_atom_site_calc_flag
_atom_site_refinement_flags
_atom_site_disorder_assembly
_atom_site_disorder_group
Re1 Re 0.24152(2) 0.76344(3) 0.636158(14) 0.05784(19) Uani 1 1 d . . .
N1 N 0.3041(5) 0.8177(5) 0.6963(3) 0.066(2) Uani 1 1 d . . .
C2 C 0.3518(7) 0.8739(6) 0.6949(4) 0.072(3) Uani 1 1 d . . .
H2 H 0.3592 0.8946 0.6644 0.086 Uiso 1 1 calc R . .
C3 C 0.3930(7) 0.9055(8) 0.7361(5) 0.091(4) Uani 1 1 d . . .
H3 H 0.4256 0.9472 0.7334 0.109 Uiso 1 1 calc R . .
C4 C 0.3838(10) 0.8727(11) 0.7816(5) 0.133(7) Uani 1 1 d . . .
H4 H 0.4028 0.8968 0.8106 0.160 Uiso 1 1 calc R . .
C5 C 0.3444(9) 0.8016(10) 0.7821(5) 0.103(5) Uani 1 1 d . . .
C6 C 0.2983(9) 0.7852(10) 0.7395(5) 0.113(6) Uani 1 1 d . . .
C7 C 0.2499(7) 0.7223(8) 0.7415(5) 0.079(4) Uani 1 1 d . . .
N8 N 0.2056(6) 0.7075(7) 0.6986(3) 0.087(3) Uani 1 1 d . . .
C9 C 0.1532(8) 0.6533(8) 0.6999(4) 0.092(4) Uani 1 1 d . . .
H9 H 0.1245 0.6403 0.6707 0.110 Uiso 1 1 calc R . .
C10 C 0.1389(10) 0.6160(10) 0.7406(5) 0.121(7) Uani 1 1 d . . .
H10 H 0.0978 0.5819 0.7399 0.145 Uiso 1 1 calc R . .
C11 C 0.1820(8) 0.6272(8) 0.7807(5) 0.096(4) Uani 1 1 d . . .
H11 H 0.1746 0.5979 0.8083 0.115 Uiso 1 1 calc R . .
C12 C 0.2402(7) 0.6832(9) 0.7834(4) 0.086(4) Uani 1 1 d . . .
C13 C 0.2909(10) 0.7026(11) 0.8271(5) 0.112(6) Uani 1 1 d . A .
C14 C 0.3358(9) 0.7593(9) 0.8253(5) 0.096(5) Uani 1 1 d . . .
O15 O 0.3848(6) 0.7784(7) 0.8685(3) 0.112(4) Uani 1 1 d . . .
C16 C 0.4585(10) 0.7620(11) 0.8696(6) 0.141(7) Uani 1 1 d DU . .
H16A H 0.4800 0.7855 0.8419 0.169 Uiso 1 1 calc R . .
H16B H 0.4659 0.7069 0.8681 0.169 Uiso 1 1 calc R . .
C17 C 0.4957(8) 0.7933(12) 0.9162(5) 0.136(6) Uani 1 1 d DU . .
H17A H 0.5511 0.7915 0.9169 0.163 Uiso 1 1 calc R . .
H17B H 0.4799 0.8459 0.9212 0.163 Uiso 1 1 calc R . .
O18 O 0.4693(6) 0.7431(7) 0.9525(4) 0.129(4) Uani 1 1 d DU . .
C19 C 0.5016(10) 0.7650(12) 0.9962(6) 0.145(7) Uani 1 1 d DU . .
H19A H 0.4893 0.8185 1.0015 0.174 Uiso 1 1 calc R . .
H19B H 0.5569 0.7608 0.9968 0.174 Uiso 1 1 calc R . .
C20 C 0.4748(9) 0.7168(13) 1.0370(6) 0.174(8) Uani 1 1 d DU . .
H20A H 0.4884 0.6635 1.0317 0.209 Uiso 1 1 calc R . .
H20B H 0.5018 0.7331 1.0678 0.209 Uiso 1 1 calc R . .
O21 O 0.3975(6) 0.7211(5) 1.0406(3) 0.087(3) Uani 1 1 d D . .
C22 C 0.3782(9) 0.7803(7) 1.0722(4) 0.125(7) Uani 1 1 d DU . .
H22C H 0.3242 0.7927 1.0669 0.150 Uiso 1 1 calc R . .
H22D H 0.4080 0.8263 1.0678 0.150 Uiso 1 1 calc R . .
C23 C 0.3984(13) 0.7456(11) 1.1225(5) 0.143(8) Uani 1 1 d D . .
H23C H 0.4484 0.7212 1.1244 0.171 Uiso 1 1 calc R . .
H23D H 0.3994 0.7851 1.1476 0.171 Uiso 1 1 calc R . .
O24 O 0.3440(5) 0.6936(6) 1.1288(3) 0.092(3) Uani 1 1 d D . .
C25 C 0.3454(10) 0.6567(10) 1.1693(5) 0.112(5) Uani 1 1 d . A .
C26 C 0.3896(10) 0.6717(10) 1.2075(5) 0.113(5) Uani 1 1 d . . .
H26 H 0.4225 0.7136 1.2072 0.136 Uiso 1 1 calc R . .
C27 C 0.3905(10) 0.6253(14) 1.2518(6) 0.134(7) Uani 1 1 d . . .
H27 H 0.4230 0.6378 1.2795 0.161 Uiso 1 1 calc R . .
C28 C 0.3445(12) 0.5654(16) 1.2520(7) 0.156(9) Uani 1 1 d . . .
H28 H 0.3447 0.5336 1.2793 0.187 Uiso 1 1 calc R . .
C29 C 0.2941(10) 0.5511(12) 1.2083(5) 0.129(6) Uani 1 1 d . A .
H29 H 0.2588 0.5110 1.2076 0.154 Uiso 1 1 calc R . .
C30 C 0.2981(9) 0.5952(10) 1.1689(5) 0.107(5) Uani 1 1 d . . .
O31A O 0.2462(15) 0.5893(13) 1.1281(6) 0.100(8) Uani 0.67(4) 1 d PDU A 2
O31B O 0.262(2) 0.560(3) 1.1334(15) 0.090(12) Uani 0.33(4) 1 d PDU A 1
C32 C 0.2146(11) 0.5121(11) 1.1205(7) 0.138(7) Uani 1 1 d D . .
H32A H 0.1660 0.5277 1.1313 0.166 Uiso 0.33(4) 1 calc PR A 1
H32B H 0.2290 0.4636 1.1362 0.166 Uiso 0.33(4) 1 calc PR A 1
H32C H 0.2551 0.4753 1.1165 0.166 Uiso 0.67(4) 1 d PR A 2
H32D H 0.1859 0.4953 1.1470 0.166 Uiso 0.67(4) 1 d PR A 2
C33A C 0.205(4) 0.501(3) 1.0663(9) 0.098(14) Uani 0.33(4) 1 d PDU A 1
H33A H 0.2095 0.4452 1.0638 0.118 Uiso 0.33(4) 1 calc PR A 1
H33B H 0.1508 0.5108 1.0587 0.118 Uiso 0.33(4) 1 calc PR A 1
C33B C 0.1638(12) 0.5197(13) 1.0740(5) 0.072(7) Uani 0.67(4) 1 d PDU A 2
H33C H 0.1363 0.5682 1.0721 0.086 Uiso 0.67(4) 1 calc PR A 2
H33D H 0.1277 0.4774 1.0692 0.086 Uiso 0.67(4) 1 calc PR A 2
O34 O 0.2243(7) 0.5165(6) 1.0383(4) 0.105(4) Uani 1 1 d . . .
C35 C 0.1829(7) 0.5157(8) 0.9910(4) 0.087(4) Uani 1 1 d D A .
H35A H 0.1488 0.5595 0.9868 0.104 Uiso 1 1 calc R . .
H35B H 0.1530 0.4689 0.9861 0.104 Uiso 1 1 calc R . .
C36 C 0.2423(9) 0.5195(9) 0.9563(5) 0.110(5) Uani 1 1 d D . .
H36A H 0.2789 0.4780 0.9629 0.132 Uiso 1 1 calc R A .
H36B H 0.2189 0.5142 0.9229 0.132 Uiso 1 1 calc R . .
O37 O 0.2801(4) 0.5915(5) 0.9624(3) 0.081(2) Uani 1 1 d . A .
C38 C 0.3415(10) 0.5958(11) 0.9333(5) 0.124(6) Uani 1 1 d D . .
H38A H 0.3726 0.5499 0.9386 0.148 Uiso 1 1 calc R A .
H38B H 0.3732 0.6396 0.9438 0.148 Uiso 1 1 calc R . .
C39 C 0.3169(9) 0.6035(12) 0.8791(5) 0.122(6) Uani 1 1 d D A .
H39A H 0.3614 0.6008 0.8608 0.146 Uiso 1 1 calc R . .
H39B H 0.2826 0.5618 0.8683 0.146 Uiso 1 1 calc R . .
O40 O 0.2823(6) 0.6693(6) 0.8710(3) 0.092(3) Uani 1 1 d . . .
C41 C 0.1594(9) 0.8455(12) 0.6313(5) 0.092(6) Uani 1 1 d . . .
O41 O 0.1235(7) 0.8770(8) 0.6276(4) 0.109(4) Uani 1 1 d . . .
C42 C 0.1840(7) 0.7047(8) 0.5864(4) 0.074(3) Uani 1 1 d . . .
O42 O 0.1501(5) 0.6711(5) 0.5575(3) 0.089(3) Uani 1 1 d . . .
C43 C 0.2867(7) 0.8110(7) 0.5847(4) 0.072(3) Uani 1 1 d . . .
O43 O 0.3141(5) 0.8413(6) 0.5548(3) 0.097(3) Uani 1 1 d . . .
Cl1 Cl 0.34601(19) 0.6685(2) 0.64524(13) 0.0994(11) Uani 1 1 d . . .
Na1 Na 0.3038(3) 0.6234(4) 1.04819(19) 0.1052(18) Uani 1 1 d . A .
O100 O 0.4074(10) 0.5349(11) 1.0628(8) 0.248(9) Uani 1 1 d U . .
P1 P 0.02335(15) 0.46795(17) 0.36472(9) 0.0630(7) Uani 1 1 d D . .
F1A F 0.037(2) 0.3808(7) 0.3680(5) 0.170(16) Uani 0.40 1 d PDU B 1
F2A F -0.0635(7) 0.4529(19) 0.3627(5) 0.170(16) Uani 0.40 1 d PDU B 1
F4A F 0.0193(13) 0.5561(5) 0.3647(4) 0.059(5) Uani 0.40 1 d PDU B 1
F5A F 0.1108(6) 0.474(3) 0.3695(5) 0.155(17) Uani 0.40 1 d PDU B 1
F1B F -0.0035(9) 0.3837(6) 0.3665(5) 0.129(8) Uani 0.60 1 d PDU B 2
F2B F -0.0641(5) 0.4872(9) 0.3606(4) 0.085(5) Uani 0.60 1 d PDU B 2
F4B F 0.0471(15) 0.5527(7) 0.3666(5) 0.177(13) Uani 0.60 1 d PDU B 2
F5B F 0.1084(6) 0.4484(18) 0.3696(5) 0.170(13) Uani 0.60 1 d PDU B 2
F3 F 0.0251(5) 0.4695(5) 0.4219(2) 0.128(3) Uani 1 1 d DU B .
F6 F 0.0198(4) 0.4652(5) 0.3089(2) 0.119(3) Uani 1 1 d DU B .
O200 O 0.2015(4) 0.7031(5) 1.0428(3) 0.078(2) Uani 1 1 d . . .

loop_
_atom_site_aniso_label
_atom_site_aniso_U_11
_atom_site_aniso_U_22
_atom_site_aniso_U_33
_atom_site_aniso_U_23
_atom_site_aniso_U_13
_atom_site_aniso_U_12
Re1 0.0602(3) 0.0652(3) 0.0473(2) 0.00509(19) 0.00103(17) -0.0038(2)
N1 0.067(5) 0.076(7) 0.055(5) 0.007(4) 0.004(4) -0.028(5)
C2 0.087(8) 0.063(7) 0.063(7) 0.000(5) 0.000(6) -0.015(6)
C3 0.086(9) 0.088(10) 0.098(10) -0.001(8) 0.007(7) -0.028(7)
C4 0.168(16) 0.162(17) 0.069(9) -0.023(9) 0.013(9) -0.104(14)
C5 0.108(11) 0.135(14) 0.067(8) -0.019(8) 0.017(8) -0.040(10)
C6 0.123(12) 0.154(14) 0.062(8) -0.009(8) 0.009(8) -0.096(11)
C7 0.073(8) 0.092(10) 0.073(8) -0.008(7) 0.008(6) -0.025(7)
N8 0.088(7) 0.131(9) 0.039(5) -0.008(5) -0.003(5) -0.045(7)
C9 0.111(10) 0.116(11) 0.050(6) -0.011(6) 0.011(6) -0.067(9)
C10 0.152(14) 0.146(15) 0.061(8) -0.006(8) -0.012(9) -0.089(12)
C11 0.105(10) 0.090(10) 0.093(10) 0.020(8) 0.007(8) -0.031(8)
C12 0.081(8) 0.119(12) 0.057(7) -0.001(7) 0.008(6) -0.012(8)
C13 0.134(13) 0.146(14) 0.057(8) -0.032(8) 0.016(8) -0.068(12)
C14 0.106(11) 0.120(12) 0.062(8) -0.021(7) 0.008(7) -0.038(9)
O15 0.113(8) 0.158(10) 0.066(6) -0.028(6) 0.018(5) -0.045(7)
C16 0.093(12) 0.24(2) 0.090(8) 0.030(10) -0.005(9) 0.064(11)
C17 0.052(7) 0.232(17) 0.121(9) 0.044(10) -0.004(7) -0.032(9)
O18 0.073(6) 0.225(13) 0.086(6) 0.029(6) -0.004(5) -0.021(6)
C19 0.079(9) 0.254(19) 0.102(8) -0.006(10) 0.005(8) -0.066(11)
C20 0.123(14) 0.30(2) 0.104(10) 0.075(14) 0.005(11) 0.040(15)
O21 0.103(7) 0.098(7) 0.062(5) -0.015(4) 0.015(5) -0.029(5)
C22 0.162(16) 0.135(15) 0.075(9) -0.007(9) -0.009(10) -0.083(13)
C23 0.17(2) 0.19(2) 0.069(10) -0.030(10) 0.012(12) -0.062(15)
O24 0.106(7) 0.104(7) 0.064(5) 0.017(5) 0.000(5) -0.030(6)
C25 0.130(13) 0.124(14) 0.072(9) 0.022(9) -0.028(9) -0.035(11)
C26 0.138(14) 0.122(14) 0.080(10) 0.010(9) 0.020(10) 0.002(11)
C27 0.108(13) 0.21(2) 0.086(11) -0.013(12) 0.006(9) -0.037(14)
C28 0.150(18) 0.23(3) 0.085(12) -0.030(14) 0.005(12) -0.036(18)
C29 0.148(15) 0.163(18) 0.079(10) 0.022(11) 0.031(10) 0.030(13)
C30 0.116(12) 0.135(14) 0.067(9) 0.022(9) -0.013(8) -0.015(11)
O31A 0.125(15) 0.092(14) 0.073(9) 0.051(9) -0.043(9) -0.037(12)
O31B 0.098(19) 0.10(3) 0.07(2) -0.018(19) -0.029(15) 0.050(18)
C32 0.156(16) 0.112(15) 0.143(16) 0.057(13) -0.008(13) -0.052(13)
C33A 0.09(3) 0.05(2) 0.15(3) -0.01(2) 0.03(3) -0.04(2)
C33B 0.076(14) 0.090(14) 0.054(10) -0.017(8) 0.030(9) -0.035(11)
O34 0.129(9) 0.084(7) 0.105(8) 0.044(6) 0.016(7) -0.001(6)
C35 0.101(10) 0.081(9) 0.077(8) -0.015(7) -0.001(7) -0.020(7)
C36 0.138(14) 0.105(12) 0.090(10) -0.030(9) 0.019(10) 0.008(10)
O37 0.069(5) 0.112(7) 0.065(5) -0.006(4) 0.015(4) -0.029(5)
C38 0.151(15) 0.135(15) 0.083(10) 0.011(10) 0.003(10) 0.014(12)
C39 0.103(12) 0.18(2) 0.077(10) 0.017(11) -0.003(8) 0.009(12)
O40 0.118(7) 0.096(7) 0.063(5) 0.013(5) 0.020(5) 0.008(6)
C41 0.069(10) 0.17(2) 0.044(7) -0.012(10) 0.008(7) -0.028(10)
O41 0.128(11) 0.119(9) 0.079(7) -0.017(6) 0.008(7) 0.039(8)
C42 0.090(9) 0.076(8) 0.055(7) 0.001(6) 0.009(6) 0.005(7)
O42 0.110(7) 0.092(7) 0.063(5) -0.012(5) -0.008(5) -0.012(5)
C43 0.071(7) 0.088(9) 0.056(6) 0.010(6) 0.003(6) 0.014(6)
O43 0.087(6) 0.113(8) 0.093(6) 0.042(6) 0.021(5) -0.007(5)
Cl1 0.085(2) 0.128(3) 0.085(2) 0.024(2) 0.0023(17) 0.002(2)
Na1 0.122(4) 0.111(5) 0.082(3) -0.012(3) 0.001(3) -0.020(4)
O100 0.191(15) 0.197(18) 0.36(3) -0.062(19) 0.040(17) -0.001(14)
P1 0.0595(17) 0.075(2) 0.0540(15) -0.0034(13) 0.0016(12) 0.0164(14)
F1A 0.28(4) 0.11(2) 0.12(2) -0.050(16) 0.01(2) 0.10(2)
F2A 0.15(2) 0.18(3) 0.20(3) -0.14(2) 0.118(19) -0.116(19)
F4A 0.087(13) 0.035(9) 0.054(9) 0.001(7) -0.004(8) 0.020(8)
F5A 0.06(2) 0.27(4) 0.13(2) -0.09(2) -0.014(17) 0.06(2)
F1B 0.101(12) 0.088(11) 0.182(17) 0.044(11) -0.071(10) -0.005(9)
F2B 0.067(8) 0.095(13) 0.090(9) -0.008(7) -0.010(7) 0.002(7)
F4B 0.21(3) 0.16(2) 0.18(2) -0.027(16) 0.072(16) -0.095(18)
F5B 0.051(13) 0.25(3) 0.21(2) -0.136(19) -0.021(13) 0.017(13)
F3 0.175(8) 0.146(8) 0.059(4) 0.009(5) 0.003(5) 0.020(7)
F6 0.156(7) 0.147(8) 0.056(4) -0.016(4) 0.023(4) -0.023(6)
O200 0.081(5) 0.092(6) 0.058(4) -0.013(4) -0.006(4) -0.003(5)

loop_
_atom_type_symbol
_atom_type_description
_atom_type_scat_dispersion_real
_atom_type_scat_dispersion_imag
_atom_type_scat_source
C C 0.0033 0.0016 'International Tables Vol C Tables 4.2.6.8 and 6.1.1.4'
H H 0.0000 0.0000 'International Tables Vol C Tables 4.2.6.8 and 6.1.1.4'
N N 0.0061 0.0033 'International Tables Vol C Tables 4.2.6.8 and 6.1.1.4'
O O 0.0106 0.0060 'International Tables Vol C Tables 4.2.6.8 and 6.1.1.4'
Cl Cl 0.1484 0.1585 'International Tables Vol C Tables 4.2.6.8 and 6.1.1.4'
Re Re -1.0185 7.2310 'International Tables Vol C Tables 4.2.6.8 and 6.1.1.4'
P P 0.1023 0.0942 'International Tables Vol C Tables 4.2.6.8 and 6.1.1.4'
F F 0.0171 0.0103 'International Tables Vol C Tables 4.2.6.8 and 6.1.1.4'
K K 0.2009 0.2494 'International Tables Vol C Tables 4.2.6.8 and 6.1.1.4'
Na Na 0.0362 0.0249 'International Tables Vol C Tables 4.2.6.8 and 6.1.1.4'

loop_
_geom_angle_atom_site_label_1
_geom_angle_atom_site_label_2
_geom_angle_atom_site_label_3
_geom_angle
_geom_angle_site_symmetry_1
_geom_angle_site_symmetry_3
_geom_angle_publ_flag
C43 Re1 C42 86.1(5) . . ?
C43 Re1 C41 89.5(6) . . ?
C42 Re1 C41 90.4(6) . . ?
C43 Re1 N1 99.5(4) . . ?
C42 Re1 N1 173.6(4) . . ?
C41 Re1 N1 92.8(5) . . ?
C43 Re1 N8 172.3(4) . . ?
C42 Re1 N8 98.8(4) . . ?
C41 Re1 N8 96.3(6) . . ?
N1 Re1 N8 75.4(3) . . ?
C43 Re1 Cl1 90.3(3) . . ?
C42 Re1 Cl1 92.8(4) . . ?
C41 Re1 Cl1 176.8(5) . . ?
N1 Re1 Cl1 84.1(3) . . ?
N8 Re1 Cl1 83.6(4) . . ?
C2 N1 C6 117.3(10) . . ?
C2 N1 Re1 127.1(7) . . ?
C6 N1 Re1 115.3(7) . . ?
N1 C2 C3 124.0(11) . . ?
C4 C3 C2 117.9(12) . . ?
C3 C4 C5 117.7(12) . . ?
C6 C5 C14 119.8(13) . . ?
C6 C5 C4 114.6(14) . . ?
C14 C5 C4 123.8(12) . . ?
N1 C6 C5 125.2(11) . . ?
N1 C6 C7 118.2(11) . . ?
C5 C6 C7 116.1(13) . . ?
N8 C7 C12 121.6(11) . . ?
N8 C7 C6 114.4(11) . . ?
C12 C7 C6 123.7(12) . . ?
C9 N8 C7 116.6(10) . . ?
C9 N8 Re1 127.9(7) . . ?
C7 N8 Re1 114.8(7) . . ?
N8 C9 C10 124.0(11) . . ?
C11 C10 C9 119.8(13) . . ?
C10 C11 C12 120.8(13) . . ?
C7 C12 C11 116.9(11) . . ?
C7 C12 C13 117.5(12) . . ?
C11 C12 C13 125.7(12) . . ?
C14 C13 O40 119.4(12) . . ?
C14 C13 C12 118.6(14) . . ?
O40 C13 C12 121.2(12) . . ?
C13 C14 C5 123.8(13) . . ?
C13 C14 O15 118.2(13) . . ?
C5 C14 O15 117.8(12) . . ?
C16 O15 C14 118.2(12) . . ?
O15 C16 C17 106.7(13) . . ?
O18 C17 C16 103.3(14) . . ?
C19 O18 C17 108.1(13) . . ?
O18 C19 C20 111.8(14) . . ?
O21 C20 C19 114.0(13) . . ?
C20 O21 C22 112.5(12) . . ?
C20 O21 Na1 131.4(12) . . ?
C22 O21 Na1 104.9(7) . . ?
O21 C22 C23 102.8(12) . . ?
O21 C22 Na1 48.7(6) . . ?
C23 C22 Na1 84.1(8) . . ?
O24 C23 C22 106.2(13) . . ?
C25 O24 C23 119.8(12) . . ?
C25 O24 Na1 119.3(10) . . ?
C23 O24 Na1 110.6(8) . . ?
C26 C25 O24 124.8(16) . . ?
C26 C25 C30 119.6(15) . . ?
O24 C25 C30 115.5(13) . . ?
C25 C26 C27 122.0(17) . . ?
C28 C27 C26 119.0(18) . . ?
C27 C28 C29 117(2) . . ?
C30 C29 C28 120(2) . . ?
O31B C30 C29 106(3) . . ?
O31B C30 C25 131(3) . . ?
C29 C30 C25 122.0(16) . . ?
O31B C30 O31A 25.9(16) . . ?
C29 C30 O31A 122.2(17) . . ?
C25 C30 O31A 114.9(14) . . ?
C30 O31A C32 113.3(17) . . ?
C30 O31A Na1 113.0(15) . . ?
C32 O31A Na1 105.4(14) . . ?
C32 O31B C30 147(5) . . ?
C32 O31B Na1 105(2) . . ?
C30 O31B Na1 108(3) . . ?
O31B C32 O31A 23.6(16) . . ?
O31B C32 C33B 122(3) . . ?
O31A C32 C33B 103.1(14) . . ?
O31B C32 C33A 113(3) . . ?
O31A C32 C33A 105.6(15) . . ?
C33B C32 C33A 33(2) . . ?
O34 C33A C32 142(3) . . ?
O34 C33A Na1 48.6(18) . . ?
C32 C33A Na1 93.6(14) . . ?
C32 C33B O34 98.7(15) . . ?
C33A O34 C35 125(3) . . ?
C33A O34 C33B 29(5) . . ?
C35 O34 C33B 105.3(11) . . ?
C33A O34 Na1 114.3(19) . . ?
C35 O34 Na1 111.2(7) . . ?
C33B O34 Na1 110.2(10) . . ?
O34 C35 C36 104.9(11) . . ?
O37 C36 C35 108.3(10) . . ?
C38 O37 C36 110.8(11) . . ?
C38 O37 Na1 118.3(8) . . ?
C36 O37 Na1 110.5(7) . . ?
O37 C38 C39 113.8(13) . . ?
O40 C39 C38 109.1(15) . . ?
C39 O40 C13 115.7(12) . . ?
O41 C41 Re1 175(2) . . ?
O42 C42 Re1 179.3(13) . . ?
O43 C43 Re1 178.0(12) . . ?
O200 Na1 O34 91.1(4) . . ?
O200 Na1 O21 96.1(4) . . ?
O34 Na1 O21 165.8(4) . . ?
O200 Na1 O100 173.4(6) . . ?
O34 Na1 O100 86.7(6) . . ?
O21 Na1 O100 87.4(6) . . ?
O200 Na1 O37 91.1(3) . . ?
O34 Na1 O37 70.1(4) . . ?
O21 Na1 O37 97.6(3) . . ?
O100 Na1 O37 94.0(6) . . ?
O200 Na1 O24 85.0(3) . . ?
O34 Na1 O24 126.4(4) . . ?
O21 Na1 O24 66.6(3) . . ?
O100 Na1 O24 91.3(6) . . ?
O37 Na1 O24 163.1(4) . . ?
O200 Na1 O31A 79.6(7) . . ?
O34 Na1 O31A 68.5(5) . . ?
O21 Na1 O31A 124.8(5) . . ?
O100 Na1 O31A 93.8(9) . . ?
O37 Na1 O31A 137.2(5) . . ?
O24 Na1 O31A 58.2(4) . . ?
O200 Na1 O31B 91.5(8) . . ?
O34 Na1 O31B 64.5(7) . . ?
O21 Na1 O31B 127.2(7) . . ?
O100 Na1 O31B 81.9(9) . . ?
O37 Na1 O31B 134.5(7) . . ?
O24 Na1 O31B 62.2(7) . . ?
O31A Na1 O31B 12.4(8) . . ?
O200 Na1 C33A 88.7(16) . . ?
O34 Na1 C33A 17.1(5) . . ?
O21 Na1 C33A 173.2(12) . . ?
O100 Na1 C33A 87.4(16) . . ?
O37 Na1 C33A 87.1(5) . . ?
O24 Na1 C33A 109.3(5) . . ?
O31A Na1 C33A 51.4(5) . . ?
O31B Na1 C33A 47.6(7) . . ?
O200 Na1 C22 77.7(4) . . ?
O34 Na1 C22 167.0(5) . . ?
O21 Na1 C22 26.3(3) . . ?
O100 Na1 C22 103.7(6) . . ?
O37 Na1 C22 116.2(4) . . ?
O24 Na1 C22 46.8(3) . . ?
O31A Na1 C22 102.5(5) . . ?
O31B Na1 C22 108.7(7) . . ?
C33A Na1 C22 152.9(8) . . ?
F5B P1 F6 91.3(5) . . ?
F5B P1 F5A 17(3) . . ?
F6 P1 F5A 91.6(6) . . ?
F5B P1 F4B 87.2(11) . . ?
F6 P1 F4B 92.8(6) . . ?
F5A P1 F4B 71(2) . . ?
F5B P1 F4A 105.5(16) . . ?
F6 P1 F4A 91.9(5) . . ?
F5A P1 F4A 89.0(16) . . ?
F4B P1 F4A 18.3(16) . . ?
F5B P1 F1A 68.0(16) . . ?
F6 P1 F1A 91.0(6) . . ?
F5A P1 F1A 85(3) . . ?
F4B P1 F1A 155.0(16) . . ?
F4A P1 F1A 173.0(15) . . ?
F5B P1 F1B 94.9(14) . . ?
F6 P1 F1B 91.1(5) . . ?
F5A P1 F1B 111.4(18) . . ?
F4B P1 F1B 175.6(9) . . ?
F4A P1 F1B 159.3(11) . . ?
F1A P1 F1B 26.9(14) . . ?
F5B P1 F2A 157.1(19) . . ?
F6 P1 F2A 90.9(6) . . ?
F5A P1 F2A 173.3(17) . . ?
F4B P1 F2A 115.4(16) . . ?
F4A P1 F2A 97.1(16) . . ?
F1A P1 F2A 89.2(15) . . ?
F1B P1 F2A 62.3(13) . . ?
F5B P1 F2B 179.0(10) . . ?
F6 P1 F2B 89.5(5) . . ?
F5A P1 F2B 164(2) . . ?
F4B P1 F2B 93.3(12) . . ?
F4A P1 F2B 75.0(11) . . ?
F1A P1 F2B 111.4(15) . . ?
F1B P1 F2B 84.5(8) . . ?
F2A P1 F2B 22.2(14) . . ?
F5B P1 F3 89.7(5) . . ?
F6 P1 F3 178.5(4) . . ?
F5A P1 F3 89.6(6) . . ?
F4B P1 F3 88.4(5) . . ?
F4A P1 F3 88.8(5) . . ?
F1A P1 F3 88.4(5) . . ?
F1B P1 F3 87.7(5) . . ?
F2A P1 F3 87.7(6) . . ?
F2B P1 F3 89.5(5) . . ?

loop_
_geom_bond_atom_site_label_1
_geom_bond_atom_site_label_2
_geom_bond_distance
_geom_bond_site_symmetry_2
_geom_bond_publ_flag
Re1 C43 1.916(12) . ?
Re1 C42 1.949(14) . ?
Re1 C41 2.06(2) . ?
Re1 N1 2.156(8) . ?
Re1 N8 2.162(9) . ?
Re1 Cl1 2.513(4) . ?
N1 C2 1.317(13) . ?
N1 C6 1.353(15) . ?
C2 C3 1.420(16) . ?
C3 C4 1.425(18) . ?
C4 C5 1.45(2) . ?
C5 C6 1.411(18) . ?
C5 C14 1.44(2) . ?
C6 C7 1.418(17) . ?
C7 N8 1.396(15) . ?
C7 C12 1.389(17) . ?
N8 C9 1.348(14) . ?
C9 C10 1.363(17) . ?
C10 C11 1.312(18) . ?
C11 C12 1.437(18) . ?
C12 C13 1.489(18) . ?
C13 C14 1.292(19) . ?
C13 O40 1.385(16) . ?
C14 O15 1.462(17) . ?
O15 C16 1.348(19) . ?
C16 C17 1.511(15) . ?
C17 O18 1.465(14) . ?
O18 C19 1.36(2) . ?
C19 C20 1.541(15) . ?
C20 O21 1.402(13) . ?
O21 C22 1.437(13) . ?
O21 Na1 2.436(10) . ?
C22 C23 1.547(15) . ?
C22 Na1 3.131(14) . ?
C23 O24 1.37(2) . ?
O24 C25 1.308(16) . ?
O24 Na1 2.614(10) . ?
C25 C26 1.292(19) . ?
C25 C30 1.38(2) . ?
C26 C27 1.49(2) . ?
C27 C28 1.35(3) . ?
C28 C29 1.47(2) . ?
C29 C30 1.36(2) . ?
C30 O31B 1.29(3) . ?
C30 O31A 1.403(19) . ?
O31A C32 1.49(2) . ?
O31A Na1 2.62(2) . ?
O31B C32 1.23(4) . ?
O31B Na1 2.81(6) . ?
C32 C33B 1.519(16) . ?
C32 C33A 1.523(17) . ?
C33A O34 0.93(3) . ?
C33A Na1 2.88(4) . ?
C33B O34 1.55(2) . ?
O34 C35 1.450(15) . ?
O34 Na1 2.372(12) . ?
C35 C36 1.511(13) . ?
C36 O37 1.449(16) . ?
O37 C38 1.434(18) . ?
O37 Na1 2.462(9) . ?
C38 C39 1.542(13) . ?
C39 O40 1.33(2) . ?
C41 O41 0.850(18) . ?
C42 O42 1.131(14) . ?
C43 O43 1.145(13) . ?
Na1 O200 2.308(10) . ?
Na1 O100 2.43(2) . ?
P1 F5B 1.554(10) . ?
P1 F6 1.557(6) . ?
P1 F5A 1.561(11) . ?
P1 F4B 1.562(10) . ?
P1 F4A 1.566(10) . ?
P1 F1A 1.569(11) . ?
P1 F1B 1.572(10) . ?
P1 F2A 1.573(11) . ?
P1 F2B 1.595(9) . ?
P1 F3 1.598(7) . ?
